data_2220028
loop_
_publ_author_name
'Zhou, Chuang'
'Zhou, Xiang-Ge'
'Qiu, Yu-Ping'
'Luo, Mei-Ming'

_publ_section_title
;1-[6-(Hydroxymethyl)-2-pyridyl]-3-(2,4,6-trimethylbenzyl)-1<i>H</i>-imidazol-3-ium
 bromide
;
_journal_coeditor_code XU2459
_journal_issue 11
_journal_name_full 'Acta Crystallographica Section E'
_journal_page_first o2225
_journal_paper_doi 10.1107/S1600536808034764
_journal_volume 64
_journal_year 2008
_chemical_formula_iupac 'C19 H22 N3 O +, Br -'
_chemical_formula_moiety 'C19 H22 N3 O +, Br -'
_chemical_formula_sum 'C19 H22 Br N3 O'
_chemical_formula_weight 388.31
_chemical_name_systematic
;
1-[6-(Hydroxymethyl)-2-pyridyl]-3-(2,4,6-trimethylbenzyl)-1<i>H</i>-imidazol-
3-ium bromide
;
_space_group_IT_number 14
_symmetry_cell_setting monoclinic
_symmetry_space_group_name_Hall '-P 2ybc'
_symmetry_space_group_name_H-M 'P 1 21/c 1'
_atom_sites_solution_hydrogens geom
_atom_sites_solution_primary direct
_atom_sites_solution_secondary difmap
_cell_angle_alpha 90.00
_cell_angle_beta 100.833(2)
_cell_angle_gamma 90.00
_cell_formula_units_Z 4
_cell_length_a 11.2315(3)
_cell_length_b 11.5390(3)
_cell_length_c 14.3673(4)
_cell_measurement_reflns_used 3980
_cell_measurement_temperature 296(2)
_cell_measurement_theta_max 26.74
_cell_measurement_theta_min 2.76
_cell_volume 1828.82(9)
_computing_cell_refinement 'SAINT (Bruker, 1997)'
_computing_data_collection 'SMART (Bruker, 1997)'
_computing_data_reduction 'SAINT (Bruker, 1997)'
_computing_molecular_graphics 'ORTEP-3 for Windows (Farrugia, 1997)'
_computing_publication_material 'WinGX (Farrugia, 1999)'
_computing_structure_refinement 'SHELXL97 (Sheldrick, 2008)'
_computing_structure_solution 'SHELXS97 (Sheldrick, 2008)'
_diffrn_ambient_temperature 296(2)
_diffrn_measured_fraction_theta_full 0.998
_diffrn_measured_fraction_theta_max 0.998
_diffrn_measurement_device_type 'Bruker SAMRT CCD area-detector'
_diffrn_measurement_method '\f and \w'
_diffrn_radiation_monochromator graphite
_diffrn_radiation_source 'fine-focus sealed tube'
_diffrn_radiation_type MoK\a
_diffrn_radiation_wavelength 0.71073
_diffrn_reflns_av_R_equivalents 0.0478
_diffrn_reflns_av_sigmaI/netI 0.0608
_diffrn_reflns_limit_h_max 14
_diffrn_reflns_limit_h_min -14
_diffrn_reflns_limit_k_max 14
_diffrn_reflns_limit_k_min -13
_diffrn_reflns_limit_l_max 18
_diffrn_reflns_limit_l_min -17
_diffrn_reflns_number 13818
_diffrn_reflns_theta_full 27.48
_diffrn_reflns_theta_max 27.48
_diffrn_reflns_theta_min 1.85
_diffrn_standards_number 0
_exptl_absorpt_coefficient_mu 2.258
_exptl_absorpt_correction_T_max 0.405
_exptl_absorpt_correction_T_min 0.320
_exptl_absorpt_correction_type multi-scan
_exptl_absorpt_process_details '(SADABS; Sheldrick, 1996)'
_exptl_crystal_colour colourless
_exptl_crystal_density_diffrn 1.410
_exptl_crystal_density_method 'not measured'
_exptl_crystal_description block
_exptl_crystal_F_000 800
_exptl_crystal_size_max 0.50
_exptl_crystal_size_mid 0.48
_exptl_crystal_size_min 0.40
_refine_diff_density_max 0.413
_refine_diff_density_min -0.605
_refine_ls_extinction_method none
_refine_ls_goodness_of_fit_ref 1.006
_refine_ls_hydrogen_treatment constr
_refine_ls_matrix_type full
_refine_ls_number_parameters 220
_refine_ls_number_reflns 4184
_refine_ls_number_restraints 0
_refine_ls_restrained_S_all 1.006
_refine_ls_R_factor_all 0.1051
_refine_ls_R_factor_gt 0.0436
_refine_ls_shift/su_max 0.000
_refine_ls_shift/su_mean 0.000
_refine_ls_structure_factor_coef Fsqd
_refine_ls_weighting_details 'calc w=1/[\s^2^(Fo^2^)+(0.05P)^2^+0.57P] where P=(Fo^2^+2Fc^2^)/3'
_refine_ls_weighting_scheme calc
_refine_ls_wR_factor_gt 0.0946
_refine_ls_wR_factor_ref 0.1160
_reflns_number_gt 2287
_reflns_number_total 4184
_reflns_threshold_expression I>2\s(I)
_cod_data_source_file xu2459.cif
_cod_data_source_block I
_cod_original_sg_symbol_H-M 'P 21/c'
_cod_database_code 2220028
_cod_database_fobs_code 2220028

loop_
_symmetry_equiv_pos_as_xyz
'x, y, z'
'-x, y+1/2, -z+1/2'
'-x, -y, -z'
'x, -y-1/2, z-1/2'

loop_
_atom_site_type_symbol
_atom_site_label
_atom_site_fract_x
_atom_site_fract_y
_atom_site_fract_z
_atom_site_U_iso_or_equiv
_atom_site_adp_type
_atom_site_calc_flag
_atom_site_refinement_flags
_atom_site_occupancy
Br Br1 -0.28302(3) 0.00291(3) -0.05646(2) 0.05606(10) Uani d . 1
O O1 -0.21350(16) 0.2315(2) 0.07160(15) 0.0662(7) Uani d . 1
H H1A -0.2478 0.1920 0.0271 0.099 Uiso calc R 1
N N1 0.09397(17) 0.27426(17) 0.18365(14) 0.0321(5) Uani d . 1
N N2 0.28135(17) 0.30337(16) 0.27893(14) 0.0305(5) Uani d . 1
N N3 0.44633(17) 0.20953(17) 0.27441(14) 0.0334(5) Uani d . 1
C C1 0.1546(2) 0.3348(2) 0.25443(17) 0.0316(6) Uani d . 1
C C2 0.1075(2) 0.4190(2) 0.3045(2) 0.0445(8) Uani d . 1
H H2A 0.1547 0.4574 0.3553 0.053 Uiso calc R 1
C C3 -0.0135(3) 0.4434(3) 0.2752(2) 0.0531(9) Uani d . 1
H H3A -0.0507 0.4989 0.3068 0.064 Uiso calc R 1
C C4 -0.0795(2) 0.3852(2) 0.1986(2) 0.0444(8) Uani d . 1
H H4A -0.1606 0.4034 0.1764 0.053 Uiso calc R 1
C C5 -0.0234(2) 0.2998(2) 0.15572(18) 0.0356(7) Uani d . 1
C C6 -0.0886(2) 0.2276(2) 0.0752(2) 0.0445(8) Uani d . 1
H H6A -0.0703 0.2563 0.0160 0.053 Uiso calc R 1
H H6B -0.0608 0.1480 0.0832 0.053 Uiso calc R 1
C C7 0.3316(2) 0.2205(2) 0.23424(18) 0.0346(6) Uani d . 1
H H7A 0.2919 0.1775 0.1830 0.042 Uiso calc R 1
C C8 0.3694(2) 0.3481(2) 0.34984(18) 0.0380(7) Uani d . 1
H H8A 0.3598 0.4075 0.3916 0.046 Uiso calc R 1
C C9 0.4719(2) 0.2892(2) 0.34690(18) 0.0384(7) Uani d . 1
H H9A 0.5466 0.3002 0.3866 0.046 Uiso calc R 1
C C10 0.5327(2) 0.1277(2) 0.24373(18) 0.0376(7) Uani d . 1
H H10A 0.5877 0.1707 0.2121 0.045 Uiso calc R 1
H H10B 0.4880 0.0740 0.1982 0.045 Uiso calc R 1
C C11 0.6055(2) 0.0601(2) 0.32432(17) 0.0312(6) Uani d . 1
C C12 0.7292(2) 0.0816(2) 0.35423(17) 0.0320(6) Uani d . 1
C C13 0.7950(2) 0.0118(2) 0.42336(17) 0.0339(6) Uani d . 1
H H13A 0.8775 0.0261 0.4427 0.041 Uiso calc R 1
C C14 0.7435(2) -0.0781(2) 0.46487(18) 0.0368(7) Uani d . 1
C C15 0.6197(2) -0.0969(2) 0.43645(18) 0.0370(7) Uani d . 1
H H15A 0.5830 -0.1563 0.4645 0.044 Uiso calc R 1
C C16 0.5498(2) -0.0293(2) 0.36734(18) 0.0336(7) Uani d . 1
C C17 0.4158(2) -0.0533(3) 0.3403(2) 0.0470(8) Uani d . 1
H H17A 0.3971 -0.1241 0.3696 0.070 Uiso calc R 1
H H17B 0.3935 -0.0604 0.2727 0.070 Uiso calc R 1
H H17C 0.3713 0.0094 0.3615 0.070 Uiso calc R 1
C C18 0.7936(2) 0.1776(2) 0.3128(2) 0.0466(8) Uani d . 1
H H18A 0.8792 0.1721 0.3367 0.070 Uiso calc R 1
H H18B 0.7643 0.2511 0.3303 0.070 Uiso calc R 1
H H18C 0.7783 0.1708 0.2450 0.070 Uiso calc R 1
C C19 0.8180(3) -0.1551(3) 0.5387(2) 0.0521(8) Uani d . 1
H H19A 0.9026 -0.1385 0.5423 0.078 Uiso calc R 1
H H19B 0.8026 -0.2348 0.5215 0.078 Uiso calc R 1
H H19C 0.7963 -0.1408 0.5992 0.078 Uiso calc R 1

loop_
_atom_site_aniso_label
_atom_site_aniso_U_11
_atom_site_aniso_U_22
_atom_site_aniso_U_33
_atom_site_aniso_U_12
_atom_site_aniso_U_13
_atom_site_aniso_U_23
Br1 0.0685(2) 0.04819(17) 0.04329(16) -0.00279(17) -0.01057(14) -0.00348(15)
O1 0.0395(11) 0.0820(15) 0.0724(15) -0.0069(11) -0.0020(11) -0.0294(12)
N1 0.0311(11) 0.0305(11) 0.0330(12) -0.0008(9) 0.0022(9) 0.0017(9)
N2 0.0304(11) 0.0302(11) 0.0296(11) 0.0007(9) 0.0021(9) 0.0001(9)
N3 0.0290(11) 0.0338(11) 0.0346(12) 0.0002(9) -0.0014(9) 0.0000(9)
C1 0.0312(13) 0.0309(13) 0.0324(14) 0.0006(11) 0.0049(11) 0.0053(11)
C2 0.0388(15) 0.0424(15) 0.0495(17) 0.0016(13) 0.0011(13) -0.0122(13)
C3 0.0433(17) 0.0473(16) 0.068(2) 0.0062(14) 0.0089(15) -0.0158(16)
C4 0.0314(14) 0.0379(15) 0.0611(19) 0.0021(12) 0.0015(13) -0.0063(14)
C5 0.0373(14) 0.0316(13) 0.0365(15) -0.0057(11) 0.0031(12) 0.0074(11)
C6 0.0367(15) 0.0509(17) 0.0420(16) -0.0047(13) -0.0029(13) -0.0032(14)
C7 0.0336(14) 0.0359(14) 0.0319(14) -0.0010(12) -0.0001(11) -0.0012(12)
C8 0.0393(14) 0.0377(14) 0.0341(15) -0.0042(12) 0.0000(12) -0.0040(12)
C9 0.0355(14) 0.0402(15) 0.0360(15) -0.0055(12) -0.0023(12) -0.0051(12)
C10 0.0335(14) 0.0437(15) 0.0342(15) 0.0039(12) 0.0030(12) -0.0027(12)
C11 0.0303(13) 0.0309(13) 0.0317(14) 0.0014(11) 0.0042(11) -0.0022(11)
C12 0.0311(13) 0.0320(13) 0.0336(14) -0.0019(11) 0.0077(11) -0.0022(11)
C13 0.0246(12) 0.0404(15) 0.0356(13) -0.0004(12) 0.0031(10) -0.0022(12)
C14 0.0416(15) 0.0386(14) 0.0306(14) 0.0082(12) 0.0073(12) 0.0002(12)
C15 0.0408(14) 0.0341(14) 0.0383(15) -0.0060(12) 0.0131(12) 0.0037(12)
C16 0.0325(13) 0.0332(14) 0.0359(14) -0.0008(11) 0.0087(11) -0.0080(11)
C17 0.0353(15) 0.0474(16) 0.0582(19) -0.0060(13) 0.0088(14) -0.0031(15)
C18 0.0364(15) 0.0491(17) 0.0519(18) -0.0067(13) 0.0018(13) 0.0090(14)
C19 0.0507(17) 0.0587(18) 0.0465(18) 0.0092(15) 0.0079(14) 0.0163(15)

loop_
_atom_type_symbol
_atom_type_description
_atom_type_scat_dispersion_real
_atom_type_scat_dispersion_imag
_atom_type_scat_source
C C 0.0033 0.0016 'International Tables Vol C Tables 4.2.6.8 and 6.1.1.4'
H H 0.0000 0.0000 'International Tables Vol C Tables 4.2.6.8 and 6.1.1.4'
N N 0.0061 0.0033 'International Tables Vol C Tables 4.2.6.8 and 6.1.1.4'
O O 0.0106 0.0060 'International Tables Vol C Tables 4.2.6.8 and 6.1.1.4'
Br Br -0.2901 2.4595 'International Tables Vol C Tables 4.2.6.8 and 6.1.1.4'

loop_
_geom_angle_atom_site_label_1
_geom_angle_atom_site_label_2
_geom_angle_atom_site_label_3
_geom_angle
C6 O1 H1A 109.5
C1 N1 C5 117.0(2)
C7 N2 C8 108.3(2)
C7 N2 C1 123.3(2)
C8 N2 C1 128.4(2)
C7 N3 C9 108.4(2)
C7 N3 C10 125.0(2)
C9 N3 C10 126.6(2)
N1 C1 C2 126.0(2)
N1 C1 N2 113.4(2)
C2 C1 N2 120.6(2)
C1 C2 C3 116.2(2)
C1 C2 H2A 121.9
C3 C2 H2A 121.9
C2 C3 C4 119.8(3)
C2 C3 H3A 120.1
C4 C3 H3A 120.1
C5 C4 C3 118.8(3)
C5 C4 H4A 120.6
C3 C4 H4A 120.6
N1 C5 C4 122.1(2)
N1 C5 C6 114.9(2)
C4 C5 C6 123.0(2)
O1 C6 C5 110.7(2)
O1 C6 H6A 109.5
C5 C6 H6A 109.5
O1 C6 H6B 109.5
C5 C6 H6B 109.5
H6A C6 H6B 108.1
N3 C7 N2 109.0(2)
N3 C7 H7A 125.5
N2 C7 H7A 125.5
C9 C8 N2 106.7(2)
C9 C8 H8A 126.7
N2 C8 H8A 126.7
C8 C9 N3 107.6(2)
C8 C9 H9A 126.2
N3 C9 H9A 126.2
N3 C10 C11 113.2(2)
N3 C10 H10A 108.9
C11 C10 H10A 108.9
N3 C10 H10B 108.9
C11 C10 H10B 108.9
H10A C10 H10B 107.8
C12 C11 C16 119.5(2)
C12 C11 C10 120.7(2)
C16 C11 C10 119.8(2)
C13 C12 C11 119.0(2)
C13 C12 C18 118.8(2)
C11 C12 C18 122.2(2)
C14 C13 C12 122.6(2)
C14 C13 H13A 118.7
C12 C13 H13A 118.7
C13 C14 C15 117.9(2)
C13 C14 C19 121.6(2)
C15 C14 C19 120.4(2)
C16 C15 C14 121.5(2)
C16 C15 H15A 119.2
C14 C15 H15A 119.2
C15 C16 C11 119.3(2)
C15 C16 C17 119.0(2)
C11 C16 C17 121.7(2)
C16 C17 H17A 109.5
C16 C17 H17B 109.5
H17A C17 H17B 109.5
C16 C17 H17C 109.5
H17A C17 H17C 109.5
H17B C17 H17C 109.5
C12 C18 H18A 109.5
C12 C18 H18B 109.5
H18A C18 H18B 109.5
C12 C18 H18C 109.5
H18A C18 H18C 109.5
H18B C18 H18C 109.5
C14 C19 H19A 109.5
C14 C19 H19B 109.5
H19A C19 H19B 109.5
C14 C19 H19C 109.5
H19A C19 H19C 109.5
H19B C19 H19C 109.5

loop_
_geom_bond_atom_site_label_1
_geom_bond_atom_site_label_2
_geom_bond_distance
O1 C6 1.394(3)
O1 H1A 0.8200
N1 C1 1.314(3)
N1 C5 1.336(3)
N2 C7 1.335(3)
N2 C8 1.380(3)
N2 C1 1.447(3)
N3 C7 1.315(3)
N3 C9 1.378(3)
N3 C10 1.479(3)
C1 C2 1.372(4)
C2 C3 1.373(4)
C2 H2A 0.9300
C3 C4 1.380(4)
C3 H3A 0.9300
C4 C5 1.377(4)
C4 H4A 0.9300
C5 C6 1.500(3)
C6 H6A 0.9700
C6 H6B 0.9700
C7 H7A 0.9300
C8 C9 1.344(3)
C8 H8A 0.9300
C9 H9A 0.9300
C10 C11 1.504(3)
C10 H10A 0.9700
C10 H10B 0.9700
C11 C12 1.398(3)
C11 C16 1.408(4)
C12 C13 1.380(3)
C12 C18 1.505(4)
C13 C14 1.377(4)
C13 H13A 0.9300
C14 C15 1.390(3)
C14 C19 1.510(4)
C15 C16 1.385(3)
C15 H15A 0.9300
C16 C17 1.509(3)
C17 H17A 0.9600
C17 H17B 0.9600
C17 H17C 0.9600
C18 H18A 0.9600
C18 H18B 0.9600
C18 H18C 0.9600
C19 H19A 0.9600
C19 H19B 0.9600
C19 H19C 0.9600

loop_
_geom_hbond_atom_site_label_D
_geom_hbond_atom_site_label_H
_geom_hbond_atom_site_label_A
_geom_hbond_site_symmetry_A
_geom_hbond_distance_DH
_geom_hbond_distance_HA
_geom_hbond_distance_DA
_geom_hbond_angle_DHA
_geom_hbond_publ_flag
O1 H1A Br1 . 0.82 2.49 3.227(2) 151 y
C7 H7A Br1 3_555 0.93 2.75 3.598(2) 152 y
C8 H8A Br1 2_555 0.93 2.89 3.745(2) 154 y
C10 H10B Br1 3_555 0.97 2.91 3.813(2) 155 y

loop_
_geom_torsion_atom_site_label_1
_geom_torsion_atom_site_label_2
_geom_torsion_atom_site_label_3
_geom_torsion_atom_site_label_4
_geom_torsion
C5 N1 C1 C2 2.5(4)
C5 N1 C1 N2 -178.8(2)
C7 N2 C1 N1 -0.3(3)
C8 N2 C1 N1 -179.0(2)
C7 N2 C1 C2 178.5(2)
C8 N2 C1 C2 -0.2(4)
N1 C1 C2 C3 -2.0(4)
N2 C1 C2 C3 179.4(2)
C1 C2 C3 C4 -0.8(4)
C2 C3 C4 C5 2.8(4)
C1 N1 C5 C4 -0.2(4)
C1 N1 C5 C6 -179.6(2)
C3 C4 C5 N1 -2.4(4)
C3 C4 C5 C6 177.0(3)
N1 C5 C6 O1 160.1(2)
C4 C5 C6 O1 -19.3(4)
C9 N3 C7 N2 -0.9(3)
C10 N3 C7 N2 -179.0(2)
C8 N2 C7 N3 1.0(3)
C1 N2 C7 N3 -177.9(2)
C7 N2 C8 C9 -0.8(3)
C1 N2 C8 C9 178.1(2)
N2 C8 C9 N3 0.2(3)
C7 N3 C9 C8 0.4(3)
C10 N3 C9 C8 178.4(2)
C7 N3 C10 C11 -132.4(2)
C9 N3 C10 C11 49.8(3)
N3 C10 C11 C12 -109.5(3)
N3 C10 C11 C16 73.4(3)
C16 C11 C12 C13 2.1(4)
C10 C11 C12 C13 -175.0(2)
C16 C11 C12 C18 -178.5(2)
C10 C11 C12 C18 4.4(4)
C11 C12 C13 C14 -0.5(4)
C18 C12 C13 C14 -179.8(2)
C12 C13 C14 C15 -1.2(4)
C12 C13 C14 C19 178.5(2)
C13 C14 C15 C16 1.2(4)
C19 C14 C15 C16 -178.5(3)
C14 C15 C16 C11 0.4(4)
C14 C15 C16 C17 -179.4(2)
C12 C11 C16 C15 -2.1(4)
C10 C11 C16 C15 175.0(2)
C12 C11 C16 C17 177.7(2)
C10 C11 C16 C17 -5.2(4)

loop_
_cod_related_entry_id
_cod_related_entry_database
_cod_related_entry_code
1 ChemSpider 30655653
